data_4130750
loop_
_publ_author_name
'Davydenko, Iryna'
'Barlow, Stephen'
'Sharma, Rajesh'
'Benis, Sepehr'
'Simon, Janos'
'Allen, Taylor G.'
'Cooper, Matthew W.'
'Khrustalev, Victor'
'Jucov, Evgheni V.'
'Casta\~neda, Ra\'ul'
'Ordonez, Carlos'
'Li, Zhong'an'
'Chi, San-Hui'
'Jang, Sei-Hum'
'Parker, Timothy C.'
'Timofeeva, Tatiana V.'
'Perry, Joseph W.'
'Jen, Alex K.-Y.'
'Hagan, David J.'
'Van Stryland, Eric W.'
'Marder, Seth R.'

_publ_section_title
;
 Facile Incorporation of Pd(PPh3)2Hal Substituents into Polymethines,
 Merocyanines, and Perylene Diimides as a Means of Suppressing
 Intermolecular Interactions.
;
_journal_issue 32
_journal_name_full 'Journal of the American Chemical Society'
_journal_page_first 10112
_journal_page_last 10115
_journal_paper_doi 10.1021/jacs.6b06361
_journal_volume 138
_journal_year 2016
_chemical_formula_moiety 'C77 H71 Cl N4 O P2 Pd'
_chemical_formula_sum 'C77 H71 Cl N4 O P2 Pd'
_chemical_formula_weight 1272.17
_space_group_crystal_system triclinic
_space_group_IT_number 2
_space_group_name_Hall '-P 1'
_space_group_name_H-M_alt 'P -1'
_atom_sites_solution_hydrogens geom
_atom_sites_solution_primary direct
_atom_sites_solution_secondary difmap
_audit_creation_date 2015-12-29
_audit_creation_method
;
Olex2 1.2
(compiled 2015.09.30 svn.r3233 for OlexSys, GUI svn.r5103)
;
_cell_angle_alpha 62.886(4)
_cell_angle_beta 86.197(4)
_cell_angle_gamma 82.330(4)
_cell_formula_units_Z 2
_cell_length_a 11.827(3)
_cell_length_b 18.130(5)
_cell_length_c 19.269(5)
_cell_measurement_reflns_used 9059
_cell_measurement_temperature 100.15
_cell_measurement_theta_max 27.21
_cell_measurement_theta_min 2.27
_cell_volume 3644.7(17)
_computing_molecular_graphics 'Olex2 (Dolomanov et al., 2009)'
_computing_publication_material 'Olex2 (Dolomanov et al., 2009)'
_computing_structure_refinement 'XL (Sheldrick, 2008)'
_computing_structure_solution 'SHELXS-97 (Sheldrick, 2008)'
_diffrn_ambient_temperature 100.15
_diffrn_detector 'CCD area detector'
_diffrn_detector_area_resol_mean 7.9
_diffrn_detector_type 'Bruker SMART CCD 1K area detector'
_diffrn_measured_fraction_theta_full 0.992
_diffrn_measured_fraction_theta_max 0.992
_diffrn_measurement_device 'three-circle diffractometer'
_diffrn_measurement_device_type 'Bruker APEX-II CCD'
_diffrn_measurement_method '\f and \w scans'
_diffrn_radiation_monochromator graphite
_diffrn_radiation_probe x-ray
_diffrn_radiation_type MoK\a
_diffrn_radiation_wavelength 0.71073
_diffrn_reflns_av_R_equivalents 0.0383
_diffrn_reflns_av_unetI/netI 0.0591
_diffrn_reflns_limit_h_max 15
_diffrn_reflns_limit_h_min -15
_diffrn_reflns_limit_k_max 23
_diffrn_reflns_limit_k_min -23
_diffrn_reflns_limit_l_max 24
_diffrn_reflns_limit_l_min -22
_diffrn_reflns_number 50401
_diffrn_reflns_theta_full 27.00
_diffrn_reflns_theta_max 27.00
_diffrn_reflns_theta_min 1.19
_diffrn_source 'fine-focus sealed tube'
_diffrn_source_target Mo
_diffrn_standards_number 0
_exptl_absorpt_coefficient_mu 0.379
_exptl_absorpt_correction_T_max 0.7455
_exptl_absorpt_correction_T_min 0.6868
_exptl_absorpt_correction_type multi-scan
_exptl_absorpt_process_details
;
SADABS-2012/1 (Bruker,2012) was used for absorption correction.
wR2(int) was 0.1305 before and 0.0440 after correction.
The Ratio of minimum to maximum transmission is 0.9213.
The \l/2 correction factor is 0.0015.
;
_exptl_crystal_colour 'dull reddish green'
_exptl_crystal_colour_lustre dull
_exptl_crystal_colour_modifier reddish
_exptl_crystal_colour_primary green
_exptl_crystal_density_diffrn 1.159
_exptl_crystal_density_method 'not measured'
_exptl_crystal_description plate
_exptl_crystal_F_000 1324
_exptl_crystal_recrystallization_method 'DCM hexane'
_exptl_crystal_size_max 0.64
_exptl_crystal_size_mid 0.1
_exptl_crystal_size_min 0.05
_refine_diff_density_max 0.886
_refine_diff_density_min -0.546
_refine_diff_density_rms 0.072
_refine_ls_extinction_method none
_refine_ls_goodness_of_fit_ref 1.009
_refine_ls_hydrogen_treatment constr
_refine_ls_matrix_type full
_refine_ls_number_parameters 783
_refine_ls_number_reflns 15782
_refine_ls_number_restraints 0
_refine_ls_restrained_S_all 1.009
_refine_ls_R_factor_all 0.0546
_refine_ls_R_factor_gt 0.0388
_refine_ls_shift/su_max 0.001
_refine_ls_shift/su_mean 0.000
_refine_ls_structure_factor_coef Fsqd
_refine_ls_weighting_details 'calc w=1/[\s^2^(Fo^2^)+(0.0506P)^2^+0.0000P] where P=(Fo^2^+2Fc^2^)/3'
_refine_ls_weighting_scheme calc
_refine_ls_wR_factor_gt 0.0889
_refine_ls_wR_factor_ref 0.0930
_reflns_number_gt 12423
_reflns_number_total 15782
_reflns_threshold_expression >2sigma(I)
_cod_data_source_file ja6b06361_si_002.cif
_cod_data_source_block 7Pd
_cod_original_cell_volume 3644.6(17)
_cod_database_code 4130750
_olex2_refinement_description
;
1. Fixed Uiso
 At 1.2 times of:
  All C(H) groups, All C(H,H) groups
 At 1.5 times of:
  All C(H,H,H) groups
2.a Secondary CH2 refined with riding coordinates:
 C4(H4A,H4B), C3(H3A,H3B), C5(H5A,H5B), C10(H10A,H10B)
2.b Aromatic/amide H refined with riding coordinates:
 C49(H49), C53(H53), C50(H50), C51(H51), C52(H52), C65(H65), C62(H62),
 C61(H61), C30(H30), C8(H8), C7(H7), C31(H31), C43(H43), C63(H63), C77(H77),
 C71(H71), C47(H47), C73(H73), C20(H20), C46(H46), C45(H45), C44(H44), C76(H76),
  C75(H75), C19(H19), C59(H59), C55(H55), C67(H67), C74(H74), C64(H64),
 C17(H17), C58(H58), C70(H70), C27(H27), C56(H56), C57(H57), C69(H69), C68(H68),
  C24(H24)
2.c Idealised Me refined as rotating group:
 C14(H14A,H14B,H14C), C13(H13A,H13B,H13C), C29(H29A,H29B,H29C), C35(H35A,H35B,
 H35C), C34(H34A,H34B,H34C), C23(H23A,H23B,H23C), C26(H26A,H26B,H26C), C11(H11A,
 H11B,H11C)
;
_olex2_submission_special_instructions 'No special instructions were received'

loop_
_space_group_symop_id
_space_group_symop_operation_xyz
1 'x, y, z'
2 '-x, -y, -z'

loop_
_atom_site_label
_atom_site_type_symbol
_atom_site_fract_x
_atom_site_fract_y
_atom_site_fract_z
_atom_site_U_iso_or_equiv
_atom_site_adp_type
_atom_site_occupancy
_atom_site_calc_flag
_atom_site_refinement_flags_posn
Pd1 Pd 0.564632(12) 0.934405(9) 0.717064(9) 0.01344(5) Uani 1 d .
P1 P 0.37330(4) 0.91492(3) 0.75170(3) 0.01480(12) Uani 1 d .
P2 P 0.74603(4) 0.97734(3) 0.68039(3) 0.01622(12) Uani 1 d .
Cl1 Cl 0.55207(4) 0.90580(3) 0.60829(3) 0.01983(12) Uani 1 d .
C1 C 0.58076(16) 0.93721(12) 0.81931(11) 0.0140(4) Uani 1 d .
C60 C 0.32334(18) 0.82416(12) 0.75148(11) 0.0167(4) Uani 1 d .
C66 C 0.32753(17) 0.90234(14) 0.84872(12) 0.0206(5) Uani 1 d .
O1 O 0.38592(14) 1.35425(9) 0.59890(9) 0.0296(4) Uani 1 d .
C42 C 0.73814(17) 1.08037(13) 0.59558(12) 0.0182(5) Uani 1 d .
C49 C 0.82168(19) 0.83485(13) 0.66262(12) 0.0218(5) Uani 1 d .
H49 H 0.7518 0.8157 0.6872 0.026 Uiso 1 calc R
C53 C 0.94692(18) 0.94125(14) 0.61089(13) 0.0237(5) Uani 1 d .
H53 H 0.9633 0.9954 0.5999 0.028 Uiso 1 calc R
C48 C 0.84523(17) 0.91318(13) 0.64814(12) 0.0188(5) Uani 1 d .
C50 C 0.89904(19) 0.78382(14) 0.64169(13) 0.0269(5) Uani 1 d .
H50 H 0.8825 0.7298 0.6523 0.032 Uiso 1 calc R
C51 C 0.9999(2) 0.81170(15) 0.60546(13) 0.0306(6) Uani 1 d .
H51 H 1.0531 0.7768 0.5911 0.037 Uiso 1 calc R
C52 C 1.02401(19) 0.89050(15) 0.58991(13) 0.0299(6) Uani 1 d .
H52 H 1.0936 0.9096 0.5648 0.036 Uiso 1 calc R
C65 C 0.20716(19) 0.81621(13) 0.75801(13) 0.0258(5) Uani 1 d .
H65 H 0.1544 0.8589 0.7613 0.031 Uiso 1 calc R
C62 C 0.3599(2) 0.69216(14) 0.74869(13) 0.0305(6) Uani 1 d .
H62 H 0.4124 0.6492 0.7458 0.037 Uiso 1 calc R
C61 C 0.39927(19) 0.76149(13) 0.74727(12) 0.0219(5) Uani 1 d .
H61 H 0.4788 0.7659 0.7434 0.026 Uiso 1 calc R
C2 C 0.55872(16) 1.00956(12) 0.82880(12) 0.0155(4) Uani 1 d .
C6 C 0.60594(16) 0.85705(12) 0.88446(12) 0.0155(4) Uani 1 d .
C4 C 0.64469(18) 0.92680(13) 0.96310(12) 0.0209(5) Uani 1 d .
H4A H 0.7259 0.9265 0.9470 0.025 Uiso 1 calc R
H4B H 0.6400 0.9233 1.0160 0.025 Uiso 1 calc R
C3 C 0.57737(18) 1.00718(13) 0.90658(12) 0.0198(5) Uani 1 d .
H3A H 0.5023 1.0141 0.9302 0.024 Uiso 1 calc R
H3B H 0.6185 1.0548 0.8981 0.024 Uiso 1 calc R
N1 N 0.69425(16) 0.55509(11) 1.00184(10) 0.0242(4) Uani 1 d .
C30 C 0.51599(16) 1.08650(12) 0.76756(12) 0.0176(5) Uani 1 d .
H30 H 0.5065 1.0883 0.7182 0.021 Uiso 1 calc R
C33 C 0.4237(2) 1.26351(13) 0.63207(13) 0.0265(5) Uani 1 d .
C8 C 0.64250(18) 0.70364(13) 0.93817(12) 0.0204(5) Uani 1 d .
H8 H 0.6105 0.6985 0.9865 0.025 Uiso 1 calc R
C7 C 0.63492(17) 0.78476(12) 0.87650(12) 0.0186(5) Uani 1 d .
H7 H 0.6509 0.7905 0.8254 0.022 Uiso 1 calc R
C31 C 0.48683(18) 1.15952(13) 0.77401(13) 0.0216(5) Uani 1 d .
H31 H 0.4947 1.1553 0.8245 0.026 Uiso 1 calc R
C5 C 0.59817(19) 0.85251(13) 0.96477(12) 0.0211(5) Uani 1 d .
H5A H 0.5176 0.8517 0.9824 0.025 Uiso 1 calc R
H5B H 0.6423 0.8004 1.0020 0.025 Uiso 1 calc R
C9 C 0.69051(18) 0.63083(13) 0.93727(12) 0.0211(5) Uani 1 d .
C12 C 0.75359(19) 0.61815(13) 0.87076(13) 0.0225(5) Uani 1 d .
C32 C 0.44714(18) 1.23895(13) 0.71608(13) 0.0219(5) Uani 1 d .
C43 C 0.79977(18) 1.14426(14) 0.58807(13) 0.0239(5) Uani 1 d .
H43 H 0.8486 1.1356 0.6289 0.029 Uiso 1 calc R
C63 C 0.2444(2) 0.68568(14) 0.75435(13) 0.0305(6) Uani 1 d .
H63 H 0.2176 0.6385 0.7545 0.037 Uiso 1 calc R
C77 C 0.17294(17) 1.03028(13) 0.70620(14) 0.0227(5) Uani 1 d .
H77 H 0.1514 1.0068 0.7597 0.027 Uiso 1 calc R
C72 C 0.27633(17) 1.00075(12) 0.68350(12) 0.0172(4) Uani 1 d .
C15 C 0.78505(19) 0.52437(13) 0.90902(13) 0.0251(5) Uani 1 d .
C71 C 0.29727(18) 0.97039(16) 0.86445(14) 0.0280(6) Uani 1 d .
H71 H 0.3005 1.0255 0.8241 0.034 Uiso 1 calc R
C47 C 0.66982(18) 1.09404(13) 0.53406(12) 0.0222(5) Uani 1 d .
H47 H 0.6274 1.0513 0.5380 0.027 Uiso 1 calc R
C73 C 0.30431(19) 1.03476(13) 0.60432(13) 0.0231(5) Uani 1 d .
H73 H 0.3745 1.0154 0.5878 0.028 Uiso 1 calc R
C20 C 0.84031(19) 0.47329(14) 0.87853(14) 0.0273(5) Uani 1 d .
H20 H 0.8637 0.4964 0.8254 0.033 Uiso 1 calc R
C46 C 0.66294(19) 1.16945(14) 0.46699(13) 0.0260(5) Uani 1 d .
H46 H 0.6175 1.1775 0.4247 0.031 Uiso 1 calc R
C37 C 0.4258(2) 1.31057(14) 0.72564(14) 0.0317(6) Uani 1 d .
C45 C 0.72169(19) 1.23294(14) 0.46127(13) 0.0263(5) Uani 1 d .
H45 H 0.7148 1.2852 0.4159 0.032 Uiso 1 calc R
C16 C 0.74877(19) 0.49101(13) 0.98587(13) 0.0236(5) Uani 1 d .
C44 C 0.79026(19) 1.21989(14) 0.52174(13) 0.0255(5) Uani 1 d .
H44 H 0.8314 1.2632 0.5178 0.031 Uiso 1 calc R
C76 C 0.10204(19) 1.09339(14) 0.65116(15) 0.0285(6) Uani 1 d .
H76 H 0.0329 1.1144 0.6674 0.034 Uiso 1 calc R
C18 C 0.8614(2) 0.38773(14) 0.92619(14) 0.0287(5) Uani 1 d .
C75 C 0.12942(19) 1.12663(14) 0.57300(14) 0.0292(6) Uani 1 d .
H75 H 0.0793 1.1698 0.5355 0.035 Uiso 1 calc R
C19 C 0.8260(2) 0.35660(14) 1.00345(14) 0.0308(6) Uani 1 d .
H19 H 0.8419 0.2985 1.0364 0.037 Uiso 1 calc R
C36 C 0.3920(2) 1.37973(14) 0.65302(14) 0.0346(6) Uani 1 d .
C14 C 0.68092(19) 0.64606(13) 0.79872(13) 0.0259(5) Uani 1 d .
H14A H 0.6109 0.6189 0.8138 0.039 Uiso 1 calc GR
H14B H 0.7239 0.6305 0.7612 0.039 Uiso 1 calc GR
H14C H 0.6613 0.7067 0.7749 0.039 Uiso 1 calc GR
C54 C 0.82891(17) 0.98211(13) 0.75498(12) 0.0191(5) Uani 1 d .
C59 C 0.80888(18) 1.04854(14) 0.77408(13) 0.0244(5) Uani 1 d .
H59 H 0.7536 1.0944 0.7460 0.029 Uiso 1 calc R
C13 C 0.86436(19) 0.66080(14) 0.84975(13) 0.0269(5) Uani 1 d .
H13A H 0.8450 0.7213 0.8292 0.040 Uiso 1 calc GR
H13B H 0.9072 0.6485 0.8102 0.040 Uiso 1 calc GR
H13C H 0.9111 0.6397 0.8965 0.040 Uiso 1 calc GR
C55 C 0.90765(18) 0.91445(14) 0.79882(13) 0.0253(5) Uani 1 d .
H55 H 0.9213 0.8682 0.7875 0.030 Uiso 1 calc R
C67 C 0.3271(2) 0.82290(16) 0.90956(13) 0.0305(6) Uani 1 d .
H67 H 0.3494 0.7759 0.9002 0.037 Uiso 1 calc R
C74 C 0.2304(2) 1.09660(14) 0.54970(14) 0.0288(5) Uani 1 d .
H74 H 0.2493 1.1185 0.4958 0.035 Uiso 1 calc R
C64 C 0.1678(2) 0.74714(14) 0.75977(13) 0.0299(6) Uani 1 d .
H64 H 0.0885 0.7420 0.7647 0.036 Uiso 1 calc R
C17 C 0.7683(2) 0.40653(14) 1.03469(14) 0.0305(6) Uani 1 d .
H17 H 0.7434 0.3835 1.0875 0.037 Uiso 1 calc R
N2 N 0.4477(2) 1.31102(13) 0.85736(14) 0.0581(7) Uani 1 d .
C21 C 0.9218(2) 0.33166(14) 0.89435(14) 0.0309(6) Uani 1 d .
C38 C 0.4375(3) 1.31335(14) 0.79735(16) 0.0402(7) Uani 1 d .
C58 C 0.8691(2) 1.04781(16) 0.83355(14) 0.0320(6) Uani 1 d .
H58 H 0.8565 1.0939 0.8451 0.038 Uiso 1 calc R
C28 C 0.8702(2) 0.31754(14) 0.83898(14) 0.0319(6) Uani 1 d .
C70 C 0.2624(2) 0.9575(2) 0.93899(17) 0.0425(7) Uani 1 d .
H70 H 0.2395 1.0039 0.9491 0.051 Uiso 1 calc R
C27 C 0.9313(2) 0.26749(16) 0.80830(16) 0.0399(7) Uani 1 d .
H27 H 0.8964 0.2584 0.7703 0.048 Uiso 1 calc R
C56 C 0.9663(2) 0.91422(16) 0.85906(14) 0.0332(6) Uani 1 d .
H56 H 1.0198 0.8678 0.8887 0.040 Uiso 1 calc R
C29 C 0.7510(2) 0.35734(17) 0.80892(16) 0.0425(7) Uani 1 d .
H29A H 0.7015 0.3558 0.8523 0.064 Uiso 1 calc GR
H29B H 0.7205 0.3266 0.7851 0.064 Uiso 1 calc GR
H29C H 0.7540 0.4154 0.7699 0.064 Uiso 1 calc GR
C57 C 0.9473(2) 0.98076(17) 0.87614(14) 0.0356(6) Uani 1 d .
H57 H 0.9880 0.9805 0.9172 0.043 Uiso 1 calc R
C35 C 0.3255(3) 1.22505(16) 0.62107(17) 0.0501(8) Uani 1 d .
H35A H 0.2592 1.2341 0.6507 0.075 Uiso 1 calc GR
H35B H 0.3471 1.1650 0.6397 0.075 Uiso 1 calc GR
H35C H 0.3063 1.2509 0.5656 0.075 Uiso 1 calc GR
C34 C 0.5298(3) 1.25690(17) 0.58626(16) 0.0514(8) Uani 1 d .
H34A H 0.5119 1.2840 0.5305 0.077 Uiso 1 calc GR
H34B H 0.5575 1.1980 0.6029 0.077 Uiso 1 calc GR
H34C H 0.5888 1.2844 0.5956 0.077 Uiso 1 calc GR
C69 C 0.2610(2) 0.8781(2) 0.99805(17) 0.0505(8) Uani 1 d .
H69 H 0.2367 0.8697 1.0489 0.061 Uiso 1 calc R
C22 C 1.0334(2) 0.29474(16) 0.91852(17) 0.0427(7) Uani 1 d .
C25 C 1.0410(2) 0.23089(18) 0.83184(19) 0.0499(8) Uani 1 d .
C68 C 0.2945(2) 0.81094(19) 0.98402(15) 0.0455(7) Uani 1 d .
H68 H 0.2955 0.7560 1.0254 0.055 Uiso 1 calc R
C39 C 0.3665(3) 1.46376(16) 0.63188(17) 0.0548(9) Uani 1 d .
C24 C 1.0903(2) 0.24512(18) 0.88657(19) 0.0525(8) Uani 1 d .
H24 H 1.1658 0.2202 0.9031 0.063 Uiso 1 calc R
N4 N 0.3086(3) 1.56842(17) 0.49182(19) 0.0938(12) Uani 1 d .
C23 C 1.0936(3) 0.3104(2) 0.9758(2) 0.0640(10) Uani 1 d .
H23A H 1.0907 0.3706 0.9577 0.096 Uiso 1 calc GR
H23B H 1.1733 0.2857 0.9802 0.096 Uiso 1 calc GR
H23C H 1.0561 0.2851 1.0268 0.096 Uiso 1 calc GR
C41 C 0.3353(3) 1.52076(18) 0.5542(2) 0.0680(10) Uani 1 d .
C26 C 1.1078(3) 0.1785(2) 0.7973(2) 0.0728(11) Uani 1 d .
H26A H 1.0914 0.1206 0.8267 0.109 Uiso 1 calc GR
H26B H 1.1895 0.1810 0.7999 0.109 Uiso 1 calc GR
H26C H 1.0858 0.2000 0.7427 0.109 Uiso 1 calc GR
C40 C 0.3740(4) 1.49562(18) 0.6852(2) 0.0911(15) Uani 1 d .
N3 N 0.3774(4) 1.52318(17) 0.72792(19) 0.1356(19) Uani 1 d .
C10 C 0.6457(2) 0.54134(14) 1.07740(13) 0.0283(5) Uani 1 d .
H10A H 0.6571 0.5889 1.0872 0.034 Uiso 1 calc R
H10B H 0.6868 0.4903 1.1184 0.034 Uiso 1 calc R
C11 C 0.5196(2) 0.53197(17) 1.08330(15) 0.0402(7) Uani 1 d .
H11A H 0.4781 0.5828 1.0437 0.060 Uiso 1 calc GR
H11B H 0.4913 0.5228 1.1352 0.060 Uiso 1 calc GR
H11C H 0.5079 0.4842 1.0747 0.060 Uiso 1 calc GR

loop_
_atom_site_aniso_label
_atom_site_aniso_U_11
_atom_site_aniso_U_22
_atom_site_aniso_U_33
_atom_site_aniso_U_23
_atom_site_aniso_U_13
_atom_site_aniso_U_12
Pd1 0.01205(9) 0.01583(9) 0.01493(9) -0.00935(7) 0.00222(6) -0.00182(6)
P1 0.0139(3) 0.0166(3) 0.0166(3) -0.0098(2) 0.0019(2) -0.0029(2)
P2 0.0129(3) 0.0199(3) 0.0174(3) -0.0100(2) 0.0019(2) -0.0021(2)
Cl1 0.0181(3) 0.0273(3) 0.0199(3) -0.0158(2) 0.0022(2) -0.0034(2)
C1 0.0067(10) 0.0209(11) 0.0166(11) -0.0103(9) 0.0019(8) -0.0022(8)
C60 0.0236(12) 0.0145(10) 0.0127(11) -0.0059(9) 0.0004(9) -0.0055(9)
C66 0.0131(11) 0.0328(13) 0.0224(12) -0.0170(11) 0.0047(9) -0.0085(9)
O1 0.0404(10) 0.0163(8) 0.0296(9) -0.0091(7) -0.0005(8) 0.0009(7)
C42 0.0146(11) 0.0204(11) 0.0198(12) -0.0099(9) 0.0055(9) -0.0020(9)
C49 0.0209(12) 0.0231(12) 0.0180(12) -0.0073(10) 0.0020(9) -0.0002(9)
C53 0.0182(12) 0.0273(12) 0.0238(13) -0.0104(10) 0.0026(10) -0.0018(10)
C48 0.0156(11) 0.0241(12) 0.0148(11) -0.0081(9) -0.0001(9) 0.0018(9)
C50 0.0283(13) 0.0273(13) 0.0240(13) -0.0130(11) -0.0008(11) 0.0057(10)
C51 0.0290(14) 0.0361(14) 0.0237(13) -0.0152(11) -0.0014(11) 0.0136(11)
C52 0.0158(12) 0.0445(16) 0.0239(13) -0.0130(12) 0.0051(10) 0.0020(11)
C65 0.0252(13) 0.0210(12) 0.0286(14) -0.0083(10) -0.0036(10) -0.0033(10)
C62 0.0495(17) 0.0187(12) 0.0244(13) -0.0111(11) -0.0018(12) -0.0014(11)
C61 0.0267(13) 0.0193(11) 0.0188(12) -0.0076(10) 0.0012(10) -0.0040(9)
C2 0.0106(10) 0.0196(11) 0.0201(12) -0.0122(9) 0.0034(9) -0.0034(8)
C6 0.0123(10) 0.0163(11) 0.0187(11) -0.0089(9) 0.0002(9) -0.0006(8)
C4 0.0229(12) 0.0243(12) 0.0197(12) -0.0134(10) -0.0008(10) -0.0027(9)
C3 0.0235(12) 0.0206(11) 0.0221(12) -0.0153(10) 0.0009(10) -0.0036(9)
N1 0.0321(11) 0.0178(10) 0.0206(10) -0.0078(8) 0.0011(8) 0.0001(8)
C30 0.0157(11) 0.0186(11) 0.0223(12) -0.0125(10) 0.0046(9) -0.0041(9)
C33 0.0327(14) 0.0143(11) 0.0313(14) -0.0105(10) 0.0006(11) 0.0022(10)
C8 0.0218(12) 0.0210(11) 0.0195(12) -0.0102(10) 0.0000(9) -0.0014(9)
C7 0.0175(11) 0.0201(11) 0.0194(12) -0.0102(10) -0.0013(9) -0.0008(9)
C31 0.0243(12) 0.0206(12) 0.0227(12) -0.0122(10) 0.0044(10) -0.0045(9)
C5 0.0258(12) 0.0185(11) 0.0188(12) -0.0086(10) 0.0004(10) -0.0011(9)
C9 0.0215(12) 0.0182(11) 0.0209(12) -0.0065(10) -0.0047(10) -0.0003(9)
C12 0.0260(12) 0.0182(11) 0.0222(12) -0.0086(10) 0.0006(10) -0.0013(9)
C32 0.0218(12) 0.0187(11) 0.0276(13) -0.0126(10) 0.0049(10) -0.0041(9)
C43 0.0139(11) 0.0300(13) 0.0269(13) -0.0116(11) 0.0006(10) -0.0044(9)
C63 0.0535(17) 0.0207(12) 0.0174(13) -0.0044(10) -0.0103(11) -0.0155(12)
C77 0.0150(11) 0.0264(12) 0.0310(13) -0.0160(11) 0.0022(10) -0.0058(9)
C72 0.0134(11) 0.0160(11) 0.0257(12) -0.0121(10) -0.0014(9) -0.0021(8)
C15 0.0273(13) 0.0202(12) 0.0258(13) -0.0093(10) -0.0014(10) -0.0001(10)
C71 0.0151(12) 0.0468(15) 0.0387(15) -0.0322(13) 0.0067(10) -0.0126(11)
C47 0.0221(12) 0.0230(12) 0.0229(13) -0.0111(10) 0.0021(10) -0.0052(9)
C73 0.0227(12) 0.0222(12) 0.0265(13) -0.0136(10) -0.0005(10) 0.0005(9)
C20 0.0303(13) 0.0246(12) 0.0261(13) -0.0119(11) 0.0023(11) 0.0010(10)
C46 0.0276(13) 0.0287(13) 0.0208(13) -0.0106(11) -0.0006(10) -0.0022(10)
C37 0.0485(16) 0.0190(12) 0.0297(14) -0.0137(11) 0.0020(12) -0.0015(11)
C45 0.0245(13) 0.0251(12) 0.0233(13) -0.0070(10) 0.0076(10) -0.0020(10)
C16 0.0287(13) 0.0180(11) 0.0244(13) -0.0105(10) -0.0024(10) 0.0008(10)
C44 0.0212(12) 0.0235(12) 0.0287(14) -0.0082(11) 0.0051(10) -0.0083(10)
C76 0.0132(11) 0.0328(13) 0.0474(17) -0.0261(13) -0.0031(11) 0.0028(10)
C18 0.0286(13) 0.0248(13) 0.0357(15) -0.0174(11) -0.0034(11) 0.0027(10)
C75 0.0248(13) 0.0278(13) 0.0373(15) -0.0172(12) -0.0130(11) 0.0056(10)
C19 0.0407(15) 0.0170(12) 0.0323(15) -0.0100(11) -0.0082(12) 0.0050(10)
C36 0.0502(17) 0.0227(13) 0.0321(15) -0.0144(12) 0.0019(12) -0.0016(11)
C14 0.0302(13) 0.0213(12) 0.0270(13) -0.0121(10) 0.0033(11) -0.0028(10)
C54 0.0120(11) 0.0278(12) 0.0188(12) -0.0109(10) 0.0040(9) -0.0070(9)
C59 0.0169(12) 0.0340(13) 0.0272(13) -0.0176(11) 0.0081(10) -0.0095(10)
C13 0.0283(13) 0.0235(12) 0.0280(14) -0.0112(11) 0.0013(11) -0.0019(10)
C55 0.0210(12) 0.0309(13) 0.0223(13) -0.0101(11) 0.0042(10) -0.0076(10)
C67 0.0346(14) 0.0405(15) 0.0221(13) -0.0169(12) 0.0057(11) -0.0156(12)
C74 0.0321(14) 0.0289(13) 0.0258(13) -0.0137(11) -0.0058(11) 0.0029(11)
C64 0.0329(14) 0.0247(13) 0.0290(14) -0.0062(11) -0.0101(11) -0.0117(11)
C17 0.0440(15) 0.0218(12) 0.0230(13) -0.0085(11) -0.0015(11) -0.0008(11)
N2 0.110(2) 0.0269(13) 0.0396(15) -0.0190(12) -0.0030(15) 0.0006(13)
C21 0.0336(14) 0.0229(13) 0.0379(15) -0.0166(11) 0.0009(12) 0.0017(11)
C38 0.070(2) 0.0155(12) 0.0364(16) -0.0146(12) 0.0020(14) 0.0000(12)
C58 0.0249(13) 0.0510(16) 0.0352(15) -0.0304(13) 0.0119(12) -0.0180(12)
C28 0.0348(15) 0.0265(13) 0.0358(15) -0.0158(12) 0.0011(12) -0.0028(11)
C70 0.0235(14) 0.079(2) 0.060(2) -0.0593(19) 0.0145(13) -0.0201(14)
C27 0.0399(16) 0.0401(16) 0.0523(18) -0.0323(14) 0.0039(13) -0.0053(13)
C56 0.0197(13) 0.0474(16) 0.0241(14) -0.0083(12) -0.0026(11) -0.0051(11)
C29 0.0419(17) 0.0450(16) 0.0456(17) -0.0257(14) -0.0063(14) 0.0017(13)
C57 0.0237(13) 0.0633(18) 0.0276(14) -0.0241(14) 0.0007(11) -0.0171(13)
C35 0.066(2) 0.0246(14) 0.0563(19) -0.0113(14) -0.0241(16) -0.0096(14)
C34 0.064(2) 0.0381(16) 0.0341(16) -0.0084(13) 0.0152(15) 0.0151(14)
C69 0.0437(17) 0.098(3) 0.0379(18) -0.0493(19) 0.0235(14) -0.0432(17)
C22 0.0377(16) 0.0389(16) 0.062(2) -0.0333(15) -0.0124(14) 0.0064(12)
C25 0.0407(17) 0.0474(17) 0.082(2) -0.0479(17) 0.0083(16) -0.0040(14)
C68 0.0547(18) 0.067(2) 0.0223(15) -0.0200(14) 0.0115(13) -0.0389(16)
C39 0.104(3) 0.0178(13) 0.0411(18) -0.0136(13) -0.0103(17) 0.0031(15)
C24 0.0334(16) 0.0510(18) 0.086(2) -0.0463(18) -0.0120(16) 0.0151(13)
N4 0.171(4) 0.0301(15) 0.067(2) -0.0081(15) -0.037(2) -0.0013(18)
C23 0.0470(19) 0.068(2) 0.096(3) -0.056(2) -0.0302(18) 0.0159(16)
C41 0.129(3) 0.0182(15) 0.051(2) -0.0109(15) -0.018(2) 0.0031(17)
C26 0.054(2) 0.079(2) 0.121(3) -0.079(2) 0.021(2) -0.0060(18)
C40 0.200(5) 0.0185(16) 0.051(2) -0.0163(16) -0.028(3) 0.016(2)
N3 0.304(6) 0.0325(17) 0.075(2) -0.0326(17) -0.053(3) 0.022(2)
C10 0.0442(15) 0.0190(12) 0.0211(13) -0.0094(10) 0.0002(11) -0.0003(11)
C11 0.0504(18) 0.0424(16) 0.0320(15) -0.0197(13) 0.0154(13) -0.0155(13)

loop_
_atom_type_symbol
_atom_type_description
_atom_type_scat_dispersion_real
_atom_type_scat_dispersion_imag
_atom_type_scat_source
C C 0.0033 0.0016 'International Tables Vol C Tables 4.2.6.8 and 6.1.1.4'
H H 0.0000 0.0000 'International Tables Vol C Tables 4.2.6.8 and 6.1.1.4'
N N 0.0061 0.0033 'International Tables Vol C Tables 4.2.6.8 and 6.1.1.4'
O O 0.0106 0.0060 'International Tables Vol C Tables 4.2.6.8 and 6.1.1.4'
P P 0.1023 0.0942 'International Tables Vol C Tables 4.2.6.8 and 6.1.1.4'
Cl Cl 0.1484 0.1585 'International Tables Vol C Tables 4.2.6.8 and 6.1.1.4'
Pd Pd -0.9988 1.0072 'International Tables Vol C Tables 4.2.6.8 and 6.1.1.4'

loop_
_geom_angle_atom_site_label_1
_geom_angle_atom_site_label_2
_geom_angle_atom_site_label_3
_geom_angle
P1 Pd1 Cl1 92.331(19)
P2 Pd1 P1 169.944(19)
P2 Pd1 Cl1 92.80(2)
C1 Pd1 P1 86.94(6)
C1 Pd1 P2 89.46(6)
C1 Pd1 Cl1 170.22(6)
C60 P1 Pd1 116.64(7)
C60 P1 C66 101.25(9)
C66 P1 Pd1 117.39(7)
C72 P1 Pd1 111.77(7)
C72 P1 C60 102.40(9)
C72 P1 C66 105.67(10)
C42 P2 Pd1 110.87(7)
C48 P2 Pd1 115.81(7)
C48 P2 C42 102.92(9)
C48 P2 C54 102.07(10)
C54 P2 Pd1 116.69(7)
C54 P2 C42 107.16(10)
C2 C1 Pd1 123.70(15)
C2 C1 C6 121.44(18)
C6 C1 Pd1 114.58(14)
C65 C60 P1 119.85(16)
C61 C60 P1 121.04(16)
C61 C60 C65 119.08(19)
C71 C66 P1 122.28(17)
C67 C66 P1 119.23(16)
C67 C66 C71 118.4(2)
C36 O1 C33 109.66(17)
C43 C42 P2 124.10(16)
C47 C42 P2 117.44(15)
C47 C42 C43 118.42(19)
C48 C49 C50 120.6(2)
C52 C53 C48 120.1(2)
C49 C48 P2 120.08(16)
C49 C48 C53 119.30(19)
C53 C48 P2 120.59(16)
C51 C50 C49 119.8(2)
C50 C51 C52 120.1(2)
C53 C52 C51 120.1(2)
C64 C65 C60 120.8(2)
C63 C62 C61 119.9(2)
C60 C61 C62 120.3(2)
C1 C2 C3 120.54(18)
C1 C2 C30 121.78(18)
C30 C2 C3 117.66(17)
C1 C6 C5 117.60(17)
C7 C6 C1 122.81(18)
C7 C6 C5 119.59(18)
C5 C4 C3 110.35(17)
C2 C3 C4 113.17(16)
C9 N1 C16 111.52(18)
C9 N1 C10 124.92(18)
C16 N1 C10 123.54(18)
C31 C30 C2 124.80(19)
O1 C33 C32 103.47(16)
O1 C33 C35 105.76(19)
O1 C33 C34 104.64(18)
C32 C33 C34 113.3(2)
C35 C33 C32 113.7(2)
C35 C33 C34 114.5(2)
C9 C8 C7 128.0(2)
C6 C7 C8 124.9(2)
C30 C31 C32 128.7(2)
C4 C5 C6 109.89(17)
N1 C9 C8 122.7(2)
N1 C9 C12 108.20(17)
C8 C9 C12 129.02(19)
C9 C12 C13 110.09(17)
C15 C12 C9 101.52(17)
C15 C12 C14 110.63(17)
C15 C12 C13 108.83(18)
C14 C12 C9 114.07(18)
C14 C12 C13 111.21(18)
C31 C32 C33 127.32(19)
C37 C32 C33 107.07(19)
C37 C32 C31 125.6(2)
C44 C43 C42 120.6(2)
C64 C63 C62 120.5(2)
C76 C77 C72 120.0(2)
C77 C72 P1 123.12(17)
C77 C72 C73 118.74(19)
C73 C72 P1 118.02(15)
C20 C15 C12 130.1(2)
C16 C15 C12 109.30(18)
C16 C15 C20 120.6(2)
C70 C71 C66 120.0(2)
C46 C47 C42 120.6(2)
C74 C73 C72 120.3(2)
C15 C20 C18 119.6(2)
C45 C46 C47 120.4(2)
C32 C37 C36 109.4(2)
C32 C37 C38 124.3(2)
C38 C37 C36 126.2(2)
C44 C45 C46 119.5(2)
C15 C16 N1 109.38(18)
C17 C16 N1 129.3(2)
C17 C16 C15 121.3(2)
C45 C44 C43 120.5(2)
C77 C76 C75 121.2(2)
C20 C18 C21 120.3(2)
C19 C18 C20 118.3(2)
C19 C18 C21 121.4(2)
C76 C75 C74 119.3(2)
C17 C19 C18 123.0(2)
O1 C36 C37 110.23(19)
O1 C36 C39 118.3(2)
C39 C36 C37 131.5(2)
C59 C54 P2 122.05(17)
C55 C54 P2 119.18(16)
C55 C54 C59 118.5(2)
C58 C59 C54 120.4(2)
C56 C55 C54 120.3(2)
C66 C67 C68 120.9(2)
C75 C74 C73 120.4(2)
C63 C64 C65 119.5(2)
C16 C17 C19 117.2(2)
C28 C21 C18 121.0(2)
C28 C21 C22 119.4(2)
C22 C21 C18 119.5(2)
N2 C38 C37 176.3(3)
C57 C58 C59 120.5(2)
C21 C28 C29 122.0(2)
C27 C28 C21 119.2(2)
C27 C28 C29 118.7(2)
C69 C70 C71 120.3(2)
C25 C27 C28 121.7(2)
C57 C56 C55 120.5(2)
C56 C57 C58 119.8(2)
C68 C69 C70 120.2(2)
C21 C22 C23 121.3(2)
C24 C22 C21 119.1(2)
C24 C22 C23 119.6(2)
C27 C25 C26 121.6(3)
C24 C25 C27 118.3(2)
C24 C25 C26 120.1(3)
C69 C68 C67 120.1(3)
C36 C39 C41 120.3(2)
C36 C39 C40 121.6(3)
C40 C39 C41 118.1(2)
C25 C24 C22 122.3(3)
N4 C41 C39 178.3(4)
N3 C40 C39 178.0(5)
N1 C10 C11 112.82(19)

loop_
_geom_bond_atom_site_label_1
_geom_bond_atom_site_label_2
_geom_bond_distance
Pd1 P1 2.3429(8)
Pd1 P2 2.3348(8)
Pd1 Cl1 2.3952(7)
Pd1 C1 2.016(2)
P1 C60 1.823(2)
P1 C66 1.830(2)
P1 C72 1.823(2)
P2 C42 1.833(2)
P2 C48 1.820(2)
P2 C54 1.832(2)
C1 C2 1.394(3)
C1 C6 1.431(3)
C60 C65 1.392(3)
C60 C61 1.381(3)
C66 C71 1.396(3)
C66 C67 1.382(3)
O1 C33 1.483(2)
O1 C36 1.328(3)
C42 C43 1.397(3)
C42 C47 1.388(3)
C49 C48 1.381(3)
C49 C50 1.386(3)
C53 C48 1.392(3)
C53 C52 1.381(3)
C50 C51 1.377(3)
C51 C52 1.385(3)
C65 C64 1.379(3)
C62 C61 1.386(3)
C62 C63 1.379(3)
C2 C3 1.510(3)
C2 C30 1.409(3)
C6 C7 1.384(3)
C6 C5 1.509(3)
C4 C3 1.517(3)
C4 C5 1.508(3)
N1 C9 1.367(3)
N1 C16 1.400(3)
N1 C10 1.452(3)
C30 C31 1.382(3)
C33 C32 1.505(3)
C33 C35 1.505(3)
C33 C34 1.509(3)
C8 C7 1.403(3)
C8 C9 1.373(3)
C31 C32 1.401(3)
C9 C12 1.532(3)
C12 C15 1.516(3)
C12 C14 1.524(3)
C12 C13 1.547(3)
C32 C37 1.381(3)
C43 C44 1.381(3)
C63 C64 1.378(3)
C77 C72 1.393(3)
C77 C76 1.376(3)
C72 C73 1.396(3)
C15 C20 1.383(3)
C15 C16 1.383(3)
C71 C70 1.389(3)
C47 C46 1.386(3)
C73 C74 1.384(3)
C20 C18 1.393(3)
C46 C45 1.381(3)
C37 C36 1.425(3)
C37 C38 1.422(3)
C45 C44 1.376(3)
C16 C17 1.380(3)
C76 C75 1.377(3)
C18 C19 1.387(3)
C18 C21 1.495(3)
C75 C74 1.379(3)
C19 C17 1.387(3)
C36 C39 1.380(3)
C54 C59 1.399(3)
C54 C55 1.393(3)
C59 C58 1.383(3)
C55 C56 1.389(3)
C67 C68 1.385(3)
N2 C38 1.152(3)
C21 C28 1.398(3)
C21 C22 1.404(3)
C58 C57 1.378(4)
C28 C27 1.397(3)
C28 C29 1.516(3)
C70 C69 1.371(4)
C27 C25 1.380(4)
C56 C57 1.376(3)
C69 C68 1.367(4)
C22 C24 1.389(4)
C22 C23 1.499(4)
C25 C24 1.374(4)
C25 C26 1.508(4)
C39 C41 1.416(4)
C39 C40 1.401(4)
N4 C41 1.150(4)
C40 N3 1.146(4)
C10 C11 1.514(3)

loop_
_smtbx_masks_void_nr
_smtbx_masks_void_average_x
_smtbx_masks_void_average_y
_smtbx_masks_void_average_z
_smtbx_masks_void_volume
_smtbx_masks_void_count_electrons
1 0.000 0.500 -0.279 733.4 173.5
